data_7056073
loop_
_publ_author_name
'Panja, Anangamohan'
'Jana, Narayan Ch.'
'Adak, Sarmistha'
'Brand\~ao, Paula'
'Dlh\'a\<n, Lubor'
'Titi\<s, J\'an'
'Bo\<ca, Roman'

_publ_section_title
;
 The structure and magnetism of mono- and di-nuclear Ni(ii) complexes
 derived from {N3O}-donor Schiff base ligands
;
_journal_issue 8
_journal_name_full 'New J. Chem.'
_journal_page_first 3143
_journal_paper_doi 10.1039/C7NJ00158D
_journal_volume 41
_journal_year 2017
_chemical_formula_moiety 'C30 H48 N6 Ni O2, 2(Cl O4)'
_chemical_formula_sum 'C30 H48 Cl2 N6 Ni O10'
_chemical_formula_weight 782.35
_space_group_crystal_system monoclinic
_space_group_IT_number 14
_space_group_name_Hall '-P 2ybc'
_space_group_name_H-M_alt 'P 1 21/c 1'
_symmetry_space_group_name_Hall '-P 2ybc'
_symmetry_space_group_name_H-M 'P 1 21/c 1'
_atom_sites_solution_hydrogens geom
_audit_creation_date 2017-03-10
_audit_creation_method
;
Olex2 1.2-alpha
(compiled 2017.03.02 svn.r3394 for OlexSys, GUI svn.r5324)
;
_audit_update_record
;
2017-03-14 deposited with the CCDC.
2017-03-16 downloaded from the CCDC.
;
_cell_angle_alpha 90
_cell_angle_beta 101.814(2)
_cell_angle_gamma 90
_cell_formula_units_Z 2
_cell_length_a 8.9692(4)
_cell_length_b 9.8140(4)
_cell_length_c 20.2915(7)
_cell_measurement_reflns_used 410
_cell_measurement_temperature 150(2)
_cell_measurement_theta_max 26.05
_cell_measurement_theta_min 3.15
_cell_volume 1748.30(12)
_computing_cell_refinement 'Bruker Smart'
_computing_data_collection 'Bruker Smart'
_computing_data_reduction 'Bruker Saint'
_computing_molecular_graphics 'Olex2 (Dolomanov et al., 2009)'
_computing_publication_material 'Olex2 (Dolomanov et al., 2009)'
_computing_structure_refinement 'ShelXL (Sheldrick, 2015)'
_computing_structure_solution 'SHELXS-2013 (Sheldrick,2013)'
_diffrn_ambient_temperature 150.15
_diffrn_measured_fraction_theta_full 0.999
_diffrn_measured_fraction_theta_max 0.998
_diffrn_measurement_device_type CCD
_diffrn_radiation_type MoK\a
_diffrn_radiation_wavelength 0.71073
_diffrn_reflns_av_R_equivalents 0.0416
_diffrn_reflns_av_unetI/netI 0.0250
_diffrn_reflns_Laue_measured_fraction_full 0.999
_diffrn_reflns_Laue_measured_fraction_max 0.998
_diffrn_reflns_limit_h_max 10
_diffrn_reflns_limit_h_min -11
_diffrn_reflns_limit_k_max 12
_diffrn_reflns_limit_k_min -12
_diffrn_reflns_limit_l_max 25
_diffrn_reflns_limit_l_min -23
_diffrn_reflns_number 35922
_diffrn_reflns_point_group_measured_fraction_full 0.999
_diffrn_reflns_point_group_measured_fraction_max 0.998
_diffrn_reflns_theta_full 25.242
_diffrn_reflns_theta_max 26.409
_diffrn_reflns_theta_min 2.051
_exptl_absorpt_coefficient_mu 0.771
_exptl_crystal_colour green
_exptl_crystal_colour_primary green
_exptl_crystal_density_diffrn 1.486
_exptl_crystal_description Block
_exptl_crystal_F_000 824
_exptl_crystal_size_max 0.3
_exptl_crystal_size_mid 0.24
_exptl_crystal_size_min 0.08
_refine_diff_density_max 0.623
_refine_diff_density_min -0.431
_refine_diff_density_rms 0.060
_refine_ls_extinction_coef 0.0020(6)
_refine_ls_extinction_expression Fc^*^=kFc[1+0.001xFc^2^\l^3^/sin(2\q)]^-1/4^
_refine_ls_extinction_method 'SHELXL-2016/6 (Sheldrick 2016)'
_refine_ls_goodness_of_fit_ref 1.056
_refine_ls_hydrogen_treatment constr
_refine_ls_matrix_type full
_refine_ls_number_parameters 295
_refine_ls_number_reflns 3589
_refine_ls_number_restraints 147
_refine_ls_restrained_S_all 1.044
_refine_ls_R_factor_all 0.0616
_refine_ls_R_factor_gt 0.0448
_refine_ls_shift/su_max 0.000
_refine_ls_shift/su_mean 0.000
_refine_ls_structure_factor_coef Fsqd
_refine_ls_weighting_details 'w=1/[\s^2^(Fo^2^)+(0.0527P)^2^+1.7375P] where P=(Fo^2^+2Fc^2^)/3'
_refine_ls_weighting_scheme calc
_refine_ls_wR_factor_gt 0.1095
_refine_ls_wR_factor_ref 0.1216
_reflns_Friedel_coverage 0.000
_reflns_number_gt 2817
_reflns_number_total 3589
_reflns_threshold_expression 'I > 2\s(I)'
_cod_data_source_file c7nj00158d2.cif
_cod_data_source_block complex-1
_cod_depositor_comments 'Adding full bibliography for 7056073--7056077.cif.'
_cod_database_code 7056073
_shelx_shelxl_version_number 2016/6
_shelx_space_group_comment
;
The symmetry employed for this shelxl refinement is uniquely defined
by the following loop, which should always be used as a source of
symmetry information in preference to the above space-group names.
They are only intended as comments.
;
_shelx_estimated_absorpt_t_max 0.941
_shelx_estimated_absorpt_t_min 0.802
_olex2_refinement_description
;
1. Fixed Uiso
 At 1.2 times of:
  All C(H) groups, All C(H,H) groups, All C(H,H,H,H) groups, All N(H) groups
 At 1.5 times of:
  All C(H,H,H) groups
2. Restrained distances
 Cl2-O3 \\sim Cl2-O4 \\sim Cl2-O5 \\sim Cl2-O6
 with sigma of 0.02
 O3-O5 \\sim O4-O6 \\sim O3-O6 \\sim O4-O5 \\sim O3-O4 \\sim O5-O6
 with sigma of 0.04
3. Uiso/Uaniso restraints and constraints
Cl2 \\sim O3 \\sim O4 \\sim O5 \\sim O6: within 2A with sigma of 0.04 and sigma
for terminal atoms of 0.08
4. Rigid body (RIGU) restrains
 Cl2, O3, O4, O5, O6
 with sigma for 1-2 distances of 0.004 and sigma for 1-3 distances of 0.004
 C0AA, C1AA, C2AA, N4AA, C3AA, C14, C1AA, C0AA, C2AA, C1AA, N4AA, C2AA, N4AA,
 C3AA, N4AA, C14, N13A
 with sigma for 1-2 distances of 0.001 and sigma for 1-3 distances of 0.001
 N13B, C5AA, C7AA, C8AA, C0BA, N9AA, C6AA, N13B, C6AA, C7AA, C6AA, C8AA, C7AA,
 N9AA, C8AA, N9AA, C5AA, N9AA, C0BA, C5AA, C5AA, C5AA, C7AA, C7AA, C8AA, C0BA,
 C0BA, C0BA, C6AA, C6AA, N13B, C5AA, C8AA, C0BA, N9AA, C0BA, C5AA, N9AA, C0BA,
 N9AA, N13B, N13B, C8AA, N13B, N13B
 with sigma for 1-2 distances of 0.001 and sigma for 1-3 distances of 0.001
5. Others
 Fixed Sof: H12C(0.45) H12D(0.45) H12A(0.55) H12B(0.55) N13B(0.45) C0AA(0.55)
 H0AA(0.55) H0AB(0.55) C1AA(0.55) H1AA(0.55) H1AB(0.55) C2AA(0.55) H2AA(0.55)
 H2AB(0.55) N4AA(0.55) H4AA(0.55) C5AA(0.45) H5AA(0.45) H5AB(0.45) H5AC(0.45)
 C3AA(0.55) H3AA(0.55) H3AB(0.55) H3AC(0.55) C7AA(0.45) H7AA(0.45) H7AB(0.45)
 C8AA(0.45) H8AA(0.45) H8AB(0.45) C0BA(0.45) H0BA(0.45) H0BB(0.45) H0BC(0.45)
 N9AA(0.45) H9AA(0.45) C6AA(0.45) H6AA(0.45) H6AB(0.45) N13A(0.55) C14(0.55)
 H14A(0.55) H14B(0.55) H14C(0.55) Ni1A(0.45) Ni1(0.05)
6.a Ternary CH refined with riding coordinates:
 N4AA(H4AA), N9AA(H9AA)
6.b Secondary CH2 refined with riding coordinates:
 C10(H10A,H10B), C11(H11A,H11B), C12(H12C,H12D), C12(H12A,H12B), C0AA(H0AA,
 H0AB), C1AA(H1AA,H1AB), C2AA(H2AA,H2AB), C7AA(H7AA,H7AB), C8AA(H8AA,H8AB),
 C6AA(H6AA,H6AB)
6.c Aromatic/amide H refined with riding coordinates:
 C3(H3), C4(H4), C5(H5), C6(H6), C8(H8)
6.d Idealised Me refined as rotating group:
 C5AA(H5AA,H5AB,H5AC), C3AA(H3AA,H3AB,H3AC), C0BA(H0BA,H0BB,H0BC), C14(H14A,
 H14B,H14C)
;
_olex2_submission_special_instructions 'No special instructions were received'

loop_
_space_group_symop_operation_xyz
'x, y, z'
'-x, y+1/2, -z+1/2'
'-x, -y, -z'
'x, -y-1/2, z-1/2'

loop_
_atom_site_label
_atom_site_type_symbol
_atom_site_fract_x
_atom_site_fract_y
_atom_site_fract_z
_atom_site_U_iso_or_equiv
_atom_site_adp_type
_atom_site_occupancy
_atom_site_site_symmetry_order
_atom_site_calc_flag
_atom_site_refinement_flags_posn
_atom_site_refinement_flags_adp
_atom_site_refinement_flags_occupancy
_atom_site_disorder_assembly
_atom_site_disorder_group
O1 O 0.4578(2) 0.0797(2) 0.08914(10) 0.0442(5) Uani 1 1 d . . . . .
C2 C 0.3510(3) 0.1747(3) 0.08621(14) 0.0379(6) Uani 1 1 d . . . . .
C3 C 0.2570(3) 0.1747(3) 0.13369(14) 0.0432(7) Uani 1 1 d . . . . .
H3 H 0.270251 0.106566 0.167665 0.052 Uiso 1 1 calc R . . . .
C4 C 0.1448(3) 0.2731(4) 0.13157(18) 0.0575(10) Uani 1 1 d . . . . .
H4 H 0.081778 0.270712 0.163917 0.069 Uiso 1 1 calc R . . . .
C5 C 0.1231(3) 0.3746(4) 0.08306(19) 0.0594(10) Uani 1 1 d . . . . .
H5 H 0.045560 0.441120 0.081718 0.071 Uiso 1 1 calc R . . . .
C6 C 0.2149(3) 0.3772(3) 0.03750(17) 0.0487(8) Uani 1 1 d . . . . .
H6 H 0.201654 0.447740 0.004734 0.058 Uiso 1 1 calc R . . . .
C7 C 0.3286(3) 0.2791(3) 0.03729(15) 0.0403(6) Uani 1 1 d . . . . .
C8 C 0.4229(3) 0.2938(3) -0.01255(16) 0.0476(7) Uani 1 1 d . . . . .
H8 H 0.427601 0.381353 -0.032022 0.057 Uiso 1 1 calc R . . . .
N9 N 0.4999(3) 0.1981(3) -0.03224(14) 0.0518(7) Uani 1 1 d . . . . .
C10 C 0.6035(3) 0.2343(3) -0.07724(16) 0.0520(8) Uani 1 1 d . . . . .
H10A H 0.575415 0.324530 -0.097846 0.062 Uiso 1 1 calc R . . . .
H10B H 0.594745 0.166164 -0.113835 0.062 Uiso 1 1 calc R . . . .
C11 C 0.7665(3) 0.2380(3) -0.03704(16) 0.0480(7) Uani 1 1 d . . . . .
H11A H 0.833579 0.269957 -0.067006 0.058 Uiso 1 1 calc R . . . .
H11B H 0.772433 0.305859 -0.000503 0.058 Uiso 1 1 calc R . . . .
C12 C 0.8279(3) 0.1031(3) -0.00600(14) 0.0405(6) Uani 1 1 d . . . . .
H12C H 0.926712 0.118491 0.025214 0.049 Uiso 0.45 1 calc R . . A 2
H12D H 0.845420 0.040588 -0.041961 0.049 Uiso 0.45 1 calc R . . A 2
H12A H 0.808100 0.031163 -0.040926 0.049 Uiso 0.55 1 calc R . . B 1
H12B H 0.939536 0.110462 0.009903 0.049 Uiso 0.55 1 calc R . . B 1
N13B N 0.7124(6) 0.0352(6) 0.0336(3) 0.0187(12) Uani 0.45 1 d . U . C 2
Cl2 Cl 0.79842(8) 0.53190(9) 0.17057(3) 0.0483(2) Uani 1 1 d D U . . .
O3 O 0.9098(4) 0.6155(3) 0.14979(16) 0.0822(9) Uani 1 1 d D U . . .
O4 O 0.8660(3) 0.4605(3) 0.23003(13) 0.0841(9) Uani 1 1 d D U . . .
O5 O 0.7385(3) 0.4347(3) 0.11931(11) 0.0711(7) Uani 1 1 d D U . . .
O6 O 0.6796(3) 0.6154(4) 0.18417(17) 0.1252(16) Uani 1 1 d D U . . .
C0AA C 0.8571(6) -0.0321(5) 0.0966(3) 0.0279(9) Uani 0.55 1 d . U . C 1
H0AA H 0.960521 0.007156 0.110331 0.033 Uiso 0.55 1 calc R . . C 1
H0AB H 0.866198 -0.118806 0.072793 0.033 Uiso 0.55 1 calc R . . C 1
C1AA C 0.7944(5) -0.0614(4) 0.1589(2) 0.0286(8) Uani 0.55 1 d . U . C 1
H1AA H 0.857623 -0.132794 0.185661 0.034 Uiso 0.55 1 calc R . . C 1
H1AB H 0.689779 -0.097968 0.144978 0.034 Uiso 0.55 1 calc R . . C 1
C2AA C 0.7902(7) 0.0631(5) 0.2035(3) 0.0328(9) Uani 0.55 1 d . U . C 1
H2AA H 0.864995 0.050735 0.246320 0.039 Uiso 0.55 1 calc R . . C 1
H2AB H 0.820560 0.144597 0.180738 0.039 Uiso 0.55 1 calc R . . C 1
N4AA N 0.6354(6) 0.0865(5) 0.2188(2) 0.0304(11) Uani 0.55 1 d . U . C 1
H4AA H 0.559710 0.084615 0.175138 0.036 Uiso 0.55 1 calc R . . C 1
C5AA C 0.6241(12) 0.2071(10) 0.2263(5) 0.0374(19) Uani 0.45 1 d . U . C 2
H5AA H 0.703150 0.238798 0.263899 0.056 Uiso 0.45 1 calc GR . . C 2
H5AB H 0.531342 0.185608 0.242628 0.056 Uiso 0.45 1 calc GR . . C 2
H5AC H 0.602149 0.278771 0.192016 0.056 Uiso 0.45 1 calc GR . . C 2
C3AA C 0.5946(7) -0.0240(5) 0.2619(3) 0.0434(12) Uani 0.55 1 d . U . C 1
H3AA H 0.605987 -0.112529 0.241121 0.065 Uiso 0.55 1 calc GR . . C 1
H3AB H 0.488790 -0.012441 0.266648 0.065 Uiso 0.55 1 calc GR . . C 1
H3AC H 0.662148 -0.020033 0.306439 0.065 Uiso 0.55 1 calc GR . . C 1
C7AA C 0.8960(7) -0.0050(6) 0.1431(3) 0.0326(11) Uani 0.45 1 d . U . C 2
H7AA H 0.988515 0.028694 0.128796 0.039 Uiso 0.45 1 calc R . . C 2
H7AB H 0.927952 -0.078086 0.176608 0.039 Uiso 0.45 1 calc R . . C 2
C8AA C 0.8280(7) 0.1120(6) 0.1773(3) 0.0317(11) Uani 0.45 1 d . U . C 2
H8AA H 0.902306 0.137972 0.218474 0.038 Uiso 0.45 1 calc R . . C 2
H8AB H 0.814935 0.191592 0.146663 0.038 Uiso 0.45 1 calc R . . C 2
C0BA C 0.6882(9) -0.0323(7) 0.2442(3) 0.0481(15) Uani 0.45 1 d . U . C 2
H0BA H 0.768802 -0.014182 0.283740 0.072 Uiso 0.45 1 calc GR . . C 2
H0BB H 0.711828 -0.116155 0.222193 0.072 Uiso 0.45 1 calc GR . . C 2
H0BC H 0.590647 -0.042753 0.258246 0.072 Uiso 0.45 1 calc GR . . C 2
N9AA N 0.6783(8) 0.0831(5) 0.1964(3) 0.0285(11) Uani 0.45 1 d . U . C 2
H9AA H 0.602435 0.059240 0.154599 0.034 Uiso 0.45 1 calc R . . C 2
C6AA C 0.7914(8) -0.0652(6) 0.0831(3) 0.0280(13) Uani 0.45 1 d . U . C 2
H6AA H 0.851151 -0.127242 0.060019 0.034 Uiso 0.45 1 calc R . . C 2
H6AB H 0.713762 -0.120827 0.099078 0.034 Uiso 0.45 1 calc R . . C 2
N13A N 0.7596(6) 0.0639(6) 0.0496(3) 0.0264(12) Uani 0.55 1 d . U . C 1
C14 C 0.6245(11) 0.2215(8) 0.2501(4) 0.047(2) Uani 0.55 1 d . U . C 1
H14A H 0.706195 0.230643 0.290111 0.071 Uiso 0.55 1 calc GR . . C 1
H14B H 0.525559 0.229726 0.263185 0.071 Uiso 0.55 1 calc GR . . C 1
H14C H 0.634421 0.293362 0.217771 0.071 Uiso 0.55 1 calc GR . . C 1
Ni1A Ni 0.52262(15) 0.01607(13) 0.01126(8) 0.0189(3) Uani 0.45 1 d . . . C 1
Ni1 Ni 0.500000 0.000000 0.000000 0.012(4) Uiso 0.1 2 d S T P C .

loop_
_atom_site_aniso_label
_atom_site_aniso_U_11
_atom_site_aniso_U_22
_atom_site_aniso_U_33
_atom_site_aniso_U_23
_atom_site_aniso_U_13
_atom_site_aniso_U_12
O1 0.0318(10) 0.0524(12) 0.0548(12) 0.0263(10) 0.0238(9) 0.0200(9)
C2 0.0212(12) 0.0466(15) 0.0469(15) 0.0004(12) 0.0096(11) 0.0088(11)
C3 0.0240(13) 0.0656(19) 0.0409(15) -0.0181(14) 0.0089(11) -0.0077(13)
C4 0.0219(13) 0.088(3) 0.065(2) -0.054(2) 0.0154(13) -0.0091(15)
C5 0.0281(15) 0.064(2) 0.080(2) -0.045(2) -0.0041(15) 0.0136(14)
C6 0.0341(14) 0.0405(16) 0.0637(19) -0.0187(14) -0.0080(14) 0.0150(12)
C7 0.0274(13) 0.0403(15) 0.0524(16) 0.0002(13) 0.0064(12) 0.0153(11)
C8 0.0439(16) 0.0370(15) 0.0629(19) 0.0230(14) 0.0135(14) 0.0185(13)
N9 0.0509(15) 0.0493(15) 0.0652(16) 0.0355(13) 0.0354(13) 0.0288(12)
C10 0.0524(18) 0.0530(18) 0.0586(19) 0.0341(15) 0.0299(15) 0.0144(15)
C11 0.0519(17) 0.0496(17) 0.0485(17) 0.0164(14) 0.0244(14) 0.0060(14)
C12 0.0387(14) 0.0461(16) 0.0425(15) 0.0051(12) 0.0222(12) 0.0103(12)
N13B 0.011(3) 0.020(3) 0.025(3) 0.003(2) 0.0033(18) 0.001(2)
Cl2 0.0371(4) 0.0705(5) 0.0339(4) -0.0053(3) -0.0005(3) 0.0209(3)
O3 0.110(2) 0.0490(14) 0.104(2) 0.0126(14) 0.0613(19) 0.0079(14)
O4 0.0806(18) 0.0900(19) 0.0629(16) 0.0280(14) -0.0295(14) -0.0329(16)
O5 0.0787(17) 0.0844(18) 0.0447(13) -0.0167(12) -0.0006(12) 0.0107(14)
O6 0.0642(18) 0.196(4) 0.106(2) -0.080(3) -0.0037(17) 0.064(2)
C0AA 0.021(2) 0.027(2) 0.033(2) -0.0066(17) -0.0003(17) 0.0026(18)
C1AA 0.025(2) 0.0239(18) 0.0362(19) -0.0003(14) 0.0031(16) 0.0038(16)
C2AA 0.033(2) 0.030(2) 0.035(2) -0.0030(18) 0.0079(19) -0.0018(18)
N4AA 0.039(2) 0.025(2) 0.030(2) 0.0031(15) 0.0125(17) 0.0029(15)
C5AA 0.037(3) 0.030(3) 0.046(5) -0.011(3) 0.010(3) -0.006(2)
C3AA 0.057(3) 0.036(2) 0.043(3) 0.015(2) 0.024(3) 0.008(2)
C7AA 0.030(3) 0.034(3) 0.029(2) 0.000(2) -0.0041(18) 0.007(2)
C8AA 0.029(3) 0.028(2) 0.034(3) -0.004(2) -0.002(2) -0.001(2)
C0BA 0.062(4) 0.040(3) 0.040(3) 0.013(2) 0.004(3) 0.000(3)
N9AA 0.032(3) 0.024(2) 0.027(3) -0.0012(17) 0.000(2) -0.0006(19)
C6AA 0.030(3) 0.022(3) 0.029(2) 0.0017(16) -0.002(2) 0.006(2)
N13A 0.012(3) 0.029(3) 0.038(3) 0.002(2) 0.0055(18) -0.0007(18)
C14 0.067(4) 0.031(2) 0.049(5) -0.008(3) 0.024(4) 0.001(2)
Ni1A 0.0152(6) 0.0196(6) 0.0220(6) 0.0003(5) 0.0044(5) 0.0029(4)

loop_
_atom_type_symbol
_atom_type_description
_atom_type_scat_dispersion_real
_atom_type_scat_dispersion_imag
_atom_type_scat_source
C C 0.0033 0.0016 'International Tables Vol C Tables 4.2.6.8 and 6.1.1.4'
H H 0.0000 0.0000 'International Tables Vol C Tables 4.2.6.8 and 6.1.1.4'
Cl Cl 0.1484 0.1585 'International Tables Vol C Tables 4.2.6.8 and 6.1.1.4'
N N 0.0061 0.0033 'International Tables Vol C Tables 4.2.6.8 and 6.1.1.4'
Ni Ni 0.3393 1.1124 'International Tables Vol C Tables 4.2.6.8 and 6.1.1.4'
O O 0.0106 0.0060 'International Tables Vol C Tables 4.2.6.8 and 6.1.1.4'

loop_
_geom_angle_atom_site_label_1
_geom_angle_atom_site_label_2
_geom_angle_atom_site_label_3
_geom_angle
_geom_angle_site_symmetry_1
_geom_angle_site_symmetry_3
C2 O1 Ni1A 122.30(18) . .
C2 O1 Ni1A 115.80(17) . 3_655
C2 O1 Ni1 118.93(17) . .
Ni1A O1 Ni1A 13.76(8) . 3_655
Ni1A O1 Ni1 7.52(5) . .
Ni1 O1 Ni1A 6.25(4) . 3_655
O1 C2 C3 119.8(3) . .
O1 C2 C7 122.5(2) . .
C3 C2 C7 117.6(2) . .
C2 C3 H3 119.6 . .
C4 C3 C2 120.8(3) . .
C4 C3 H3 119.6 . .
C3 C4 H4 119.4 . .
C5 C4 C3 121.2(3) . .
C5 C4 H4 119.4 . .
C4 C5 H5 120.6 . .
C6 C5 C4 118.7(3) . .
C6 C5 H5 120.6 . .
C5 C6 H6 119.0 . .
C5 C6 C7 122.1(3) . .
C7 C6 H6 119.0 . .
C2 C7 C8 122.9(2) . .
C6 C7 C2 119.6(3) . .
C6 C7 C8 117.4(3) . .
C7 C8 H8 117.5 . .
N9 C8 C7 125.0(3) . .
N9 C8 H8 117.5 . .
C8 N9 C10 117.8(3) . .
C8 N9 Ni1A 122.4(2) . .
C8 N9 Ni1A 125.1(2) . 3_655
C8 N9 Ni1 124.2(2) . .
C10 N9 Ni1A 118.16(18) . .
C10 N9 Ni1A 116.89(19) . 3_655
C10 N9 Ni1 117.82(18) . .
Ni1A N9 Ni1A 16.78(10) . 3_655
Ni1A N9 Ni1 8.75(5) . .
Ni1 N9 Ni1A 8.03(5) . 3_655
N9 C10 H10A 109.8 . .
N9 C10 H10B 109.8 . .
N9 C10 C11 109.4(2) . .
H10A C10 H10B 108.2 . .
C11 C10 H10A 109.8 . .
C11 C10 H10B 109.8 . .
C10 C11 H11A 108.4 . .
C10 C11 H11B 108.4 . .
H11A C11 H11B 107.5 . .
C12 C11 C10 115.3(3) . .
C12 C11 H11A 108.4 . .
C12 C11 H11B 108.4 . .
C11 C12 H12C 109.4 . .
C11 C12 H12D 109.4 . .
C11 C12 H12A 109.1 . .
C11 C12 H12B 109.1 . .
C11 C12 N13B 111.0(3) . .
H12C C12 H12D 108.0 . .
H12A C12 H12B 107.9 . .
N13B C12 H12C 109.4 . .
N13B C12 H12D 109.4 . .
N13A C12 C11 112.4(3) . .
N13A C12 H12A 109.1 . .
N13A C12 H12B 109.1 . .
C12 N13B Ni1 126.9(4) . .
C6AA N13B C12 110.7(5) . .
C6AA N13B Ni1 115.1(4) . .
O3 Cl2 O5 110.56(18) . .
O4 Cl2 O3 109.49(18) . .
O4 Cl2 O5 108.65(17) . .
O6 Cl2 O3 109.0(2) . .
O6 Cl2 O4 109.1(2) . .
O6 Cl2 O5 109.97(17) . .
H0AA C0AA H0AB 107.8 . .
C1AA C0AA H0AA 109.1 . .
C1AA C0AA H0AB 109.1 . .
N13A C0AA H0AA 109.1 . .
N13A C0AA H0AB 109.1 . .
N13A C0AA C1AA 112.6(4) . .
C0AA C1AA H1AA 108.8 . .
C0AA C1AA H1AB 108.8 . .
C0AA C1AA C2AA 113.7(4) . .
H1AA C1AA H1AB 107.7 . .
C2AA C1AA H1AA 108.8 . .
C2AA C1AA H1AB 108.8 . .
C1AA C2AA H2AA 109.1 . .
C1AA C2AA H2AB 109.1 . .
H2AA C2AA H2AB 107.9 . .
N4AA C2AA C1AA 112.4(4) . .
N4AA C2AA H2AA 109.1 . .
N4AA C2AA H2AB 109.1 . .
C2AA N4AA H4AA 107.7 . .
C3AA N4AA C2AA 111.1(4) . .
C3AA N4AA H4AA 107.7 . .
C14 N4AA C2AA 111.8(5) . .
C14 N4AA H4AA 107.7 . .
C14 N4AA C3AA 110.7(5) . .
H5AA C5AA H5AB 109.5 . .
H5AA C5AA H5AC 109.5 . .
H5AB C5AA H5AC 109.5 . .
N9AA C5AA H5AA 109.5 . .
N9AA C5AA H5AB 109.5 . .
N9AA C5AA H5AC 109.5 . .
N4AA C3AA H3AA 109.5 . .
N4AA C3AA H3AB 109.5 . .
N4AA C3AA H3AC 109.5 . .
H3AA C3AA H3AB 109.5 . .
H3AA C3AA H3AC 109.5 . .
H3AB C3AA H3AC 109.5 . .
H7AA C7AA H7AB 107.5 . .
C8AA C7AA H7AA 108.5 . .
C8AA C7AA H7AB 108.5 . .
C6AA C7AA H7AA 108.5 . .
C6AA C7AA H7AB 108.5 . .
C6AA C7AA C8AA 115.0(5) . .
C7AA C8AA H8AA 108.3 . .
C7AA C8AA H8AB 108.3 . .
H8AA C8AA H8AB 107.4 . .
N9AA C8AA C7AA 115.9(5) . .
N9AA C8AA H8AA 108.3 . .
N9AA C8AA H8AB 108.3 . .
H0BA C0BA H0BB 109.5 . .
H0BA C0BA H0BC 109.5 . .
H0BB C0BA H0BC 109.5 . .
N9AA C0BA H0BA 109.5 . .
N9AA C0BA H0BB 109.5 . .
N9AA C0BA H0BC 109.5 . .
C5AA N9AA C8AA 109.6(5) . .
C5AA N9AA H9AA 108.4 . .
C8AA N9AA H9AA 108.4 . .
C0BA N9AA C5AA 109.8(6) . .
C0BA N9AA C8AA 112.1(6) . .
C0BA N9AA H9AA 108.4 . .
N13B C6AA C7AA 115.0(5) . .
N13B C6AA H6AA 108.5 . .
N13B C6AA H6AB 108.5 . .
C7AA C6AA H6AA 108.5 . .
C7AA C6AA H6AB 108.5 . .
H6AA C6AA H6AB 107.5 . .
C12 N13A C0AA 112.4(5) . .
C12 N13A Ni1A 108.7(3) . .
C12 N13A Ni1 105.6(3) . .
C0AA N13A Ni1A 119.9(4) . .
C0AA N13A Ni1 119.4(4) . .
Ni1A N13A Ni1 4.37(4) . .
N4AA C14 H14A 109.5 . .
N4AA C14 H14B 109.5 . .
N4AA C14 H14C 109.5 . .
H14A C14 H14B 109.5 . .
H14A C14 H14C 109.5 . .
H14B C14 H14C 109.5 . .
O1 Ni1A O1 166.24(9) . 3_655
O1 Ni1A N9 93.05(11) . .
O1 Ni1A N9 95.68(10) . 3_655
O1 Ni1A N13A 94.3(2) . .
N9 Ni1A O1 89.61(11) . 3_655
N9 Ni1A O1 78.64(10) 3_655 3_655
N9 Ni1A N9 163.22(10) . 3_655
N9 Ni1A N13A 88.20(17) . .
N13A Ni1A O1 99.28(18) . 3_655
N13A Ni1A N9 105.36(17) . 3_655
Ni1A Ni1A O1 120.5(2) 3_655 .
Ni1A Ni1A O1 45.78(19) 3_655 3_655
Ni1A Ni1A N9 97.8(2) 3_655 .
Ni1A Ni1A N9 65.42(19) 3_655 3_655
Ni1A Ni1A N13A 144.1(3) 3_655 .
O1 Ni1 O1 180.0 . 3_655
O1 Ni1 N13A 82.62(16) 3_655 3_655
O1 Ni1 N13A 97.38(16) . 3_655
O1 Ni1 N13A 97.38(16) 3_655 .
O1 Ni1 N13A 82.62(16) . .
N9 Ni1 O1 86.14(9) 3_655 3_655
N9 Ni1 O1 93.86(9) . 3_655
N9 Ni1 O1 86.14(9) . .
N9 Ni1 O1 93.86(9) 3_655 .
N9 Ni1 N9 180.0 . 3_655
N9 Ni1 N13A 79.92(15) 3_655 3_655
N9 Ni1 N13A 100.08(15) 3_655 .
N9 Ni1 N13A 100.08(15) . 3_655
N9 Ni1 N13A 79.92(15) . .
N13B Ni1 O1 91.9(2) 3_655 .
N13B Ni1 O1 88.1(2) . .
N13B Ni1 N9 83.0(2) . .
N13B Ni1 N9 97.0(2) 3_655 .
N13A Ni1 N13A 180.0 3_655 .
Ni1A Ni1 O1 52.0(2) 3_655 3_655
Ni1A Ni1 O1 128.0(2) 3_655 .
Ni1A Ni1 N9 73.5(2) 3_655 3_655
Ni1A Ni1 N9 106.5(2) 3_655 .
Ni1A Ni1 N13B 37.5(3) 3_655 3_655
Ni1A Ni1 N13A 148.5(2) 3_655 .
Ni1A Ni1 N13A 31.5(2) 3_655 3_655

loop_
_geom_bond_atom_site_label_1
_geom_bond_atom_site_label_2
_geom_bond_distance
_geom_bond_site_symmetry_2
O1 C2 1.329(3) .
O1 Ni1A 1.898(2) .
O1 Ni1A 2.283(3) 3_655
O1 Ni1 2.075(2) .
C2 C3 1.404(4) .
C2 C7 1.412(4) .
C3 H3 0.9500 .
C3 C4 1.389(4) .
C4 H4 0.9500 .
C4 C5 1.386(5) .
C5 H5 0.9500 .
C5 C6 1.358(5) .
C6 H6 0.9500 .
C6 C7 1.404(4) .
C7 C8 1.452(4) .
C8 H8 0.9500 .
C8 N9 1.278(4) .
N9 C10 1.474(3) .
N9 Ni1A 1.984(2) .
N9 Ni1A 2.162(3) 3_655
N9 Ni1 2.051(2) .
C10 H10A 0.9900 .
C10 H10B 0.9900 .
C10 C11 1.521(4) .
C11 H11A 0.9900 .
C11 H11B 0.9900 .
C11 C12 1.520(4) .
C12 H12C 0.9900 .
C12 H12D 0.9900 .
C12 H12A 0.9900 .
C12 H12B 0.9900 .
C12 N13B 1.582(7) .
C12 N13A 1.442(7) .
N13B C6AA 1.480(7) .
N13B Ni1 1.919(5) .
Cl2 O3 1.422(3) .
Cl2 O4 1.419(2) .
Cl2 O5 1.432(2) .
Cl2 O6 1.416(3) .
C0AA H0AA 0.9900 .
C0AA H0AB 0.9900 .
C0AA C1AA 1.513(7) .
C0AA N13A 1.491(7) .
C1AA H1AA 0.9900 .
C1AA H1AB 0.9900 .
C1AA C2AA 1.526(6) .
C2AA H2AA 0.9900 .
C2AA H2AB 0.9900 .
C2AA N4AA 1.500(7) .
N4AA H4AA 1.0000 .
N4AA C3AA 1.486(6) .
N4AA C14 1.481(7) .
C5AA H5AA 0.9800 .
C5AA H5AB 0.9800 .
C5AA H5AC 0.9800 .
C5AA N9AA 1.485(9) .
C3AA H3AA 0.9800 .
C3AA H3AB 0.9800 .
C3AA H3AC 0.9800 .
C7AA H7AA 0.9900 .
C7AA H7AB 0.9900 .
C7AA C8AA 1.531(8) .
C7AA C6AA 1.497(8) .
C8AA H8AA 0.9900 .
C8AA H8AB 0.9900 .
C8AA N9AA 1.499(9) .
C0BA H0BA 0.9800 .
C0BA H0BB 0.9800 .
C0BA H0BC 0.9800 .
C0BA N9AA 1.482(8) .
N9AA H9AA 1.0000 .
C6AA H6AA 0.9900 .
C6AA H6AB 0.9900 .
N13A Ni1A 2.160(5) .
N13A Ni1 2.422(5) .
C14 H14A 0.9800 .
C14 H14B 0.9800 .
C14 H14C 0.9800 .
Ni1A Ni1A 0.630(4) 3_655
